data_7120559
loop_
_publ_author_name
'Layfield, Richard'
'Day, Benjamin M. Morgan'
'Guo, Fu-Sheng'
'Pugh, Thomas'
'Grindell, Richard'

_publ_section_title
;
 Activation of C--H bonds by rare-earth metallocene-butyl complexes
;
_journal_name_full 'Chem. Commun.'
_journal_paper_doi 10.1039/C7CC05597H
_journal_year 2017
_chemical_formula_moiety 'C44 H46 Fe2 Y2'
_chemical_formula_sum 'C44 H46 Fe2 Y2'
_chemical_formula_weight 864.33
_chemical_properties_physical Air-sensitive,Moisture-sensitive
_space_group_crystal_system monoclinic
_space_group_IT_number 14
_space_group_name_Hall '-P 2yn'
_space_group_name_H-M_alt 'P 1 21/n 1'
_symmetry_space_group_name_Hall '-P 2yn'
_symmetry_space_group_name_H-M 'P 1 21/n 1'
_atom_sites_solution_hydrogens geom
_atom_sites_solution_primary dual
_audit_creation_date 2017-05-16
_audit_creation_method
;
Olex2 1.2
(compiled 2017.03.28 svn.r3405 for OlexSys, GUI svn.r5337)
;
_audit_update_record
;
2017-07-18 deposited with the CCDC.
2017-08-15 downloaded from the CCDC.
;
_cell_angle_alpha 90
_cell_angle_beta 105.777(10)
_cell_angle_gamma 90
_cell_formula_units_Z 2
_cell_length_a 11.4603(11)
_cell_length_b 8.7867(8)
_cell_length_c 17.6568(17)
_cell_measurement_reflns_used 2451
_cell_measurement_temperature 150
_cell_measurement_theta_max 26.3130
_cell_measurement_theta_min 4.1180
_cell_volume 1711.0(3)
_computing_cell_refinement 'CrysAlisPro 1.171.39.27b (Rigaku OD, 2015)'
_computing_data_collection 'CrysAlisPro 1.171.39.27b (Rigaku OD, 2015)'
_computing_data_reduction 'CrysAlisPro 1.171.39.27b (Rigaku OD, 2015)'
_computing_molecular_graphics 'Olex2 (Dolomanov et al., 2009)'
_computing_publication_material 'Olex2 (Dolomanov et al., 2009)'
_computing_structure_refinement 'ShelXL (Sheldrick, 2015)'
_computing_structure_solution 'ShelXT (Sheldrick, 2015)'
_diffrn_ambient_temperature 150
_diffrn_detector 'CCD plate'
_diffrn_detector_area_resol_mean 5.1636
_diffrn_detector_type Atlas
_diffrn_measured_fraction_theta_full 0.994
_diffrn_measured_fraction_theta_max 0.991
_diffrn_measurement_details
;
List of Runs (angles in degrees, time in seconds):

  # Type    Start    End  Width  t~exp~   \w     \q     \k     \f   Frames
#--------------------------------------------------------------------------
  1  \w    -21.00  47.00   1.00    7.47    --    8.81 -99.00  30.00   68
  2  \w    -62.00  28.00   1.00    7.47    --    8.81 -37.00-120.00   90
;
_diffrn_measurement_device 'four-circle diffractometer'
_diffrn_measurement_device_type 'Xcalibur, Atlas'
_diffrn_measurement_method '\w scans'
_diffrn_orient_matrix_type 'CrysAlisPro convention (1999,Acta A55,543-557)'
_diffrn_orient_matrix_UB_11 -0.0262778000
_diffrn_orient_matrix_UB_12 -0.0583250000
_diffrn_orient_matrix_UB_13 -0.0270076000
_diffrn_orient_matrix_UB_21 -0.0221258000
_diffrn_orient_matrix_UB_22 -0.0358085000
_diffrn_orient_matrix_UB_23 0.0293592000
_diffrn_orient_matrix_UB_31 -0.0544251000
_diffrn_orient_matrix_UB_32 0.0426721000
_diffrn_orient_matrix_UB_33 -0.0123278000
_diffrn_radiation_monochromator graphite
_diffrn_radiation_probe x-ray
_diffrn_radiation_type MoK\a
_diffrn_radiation_wavelength 0.71073
_diffrn_reflns_av_R_equivalents 0.0464
_diffrn_reflns_av_unetI/netI 0.0722
_diffrn_reflns_Laue_measured_fraction_full 0.994
_diffrn_reflns_Laue_measured_fraction_max 0.991
_diffrn_reflns_limit_h_max 14
_diffrn_reflns_limit_h_min -14
_diffrn_reflns_limit_k_max 10
_diffrn_reflns_limit_k_min -10
_diffrn_reflns_limit_l_max 18
_diffrn_reflns_limit_l_min -22
_diffrn_reflns_number 7617
_diffrn_reflns_point_group_measured_fraction_full 0.994
_diffrn_reflns_point_group_measured_fraction_max 0.991
_diffrn_reflns_theta_full 25.242
_diffrn_reflns_theta_max 26.370
_diffrn_reflns_theta_min 3.483
_diffrn_source 'fine-focus sealed X-ray tube'
_diffrn_source_type 'Enhance (Mo) X-ray Source'
_exptl_absorpt_coefficient_mu 4.221
_exptl_absorpt_correction_T_max 1.00000
_exptl_absorpt_correction_T_min 0.77177
_exptl_absorpt_correction_type multi-scan
_exptl_absorpt_process_details
;
CrysAlisPro 1.171.39.27b (Rigaku Oxford Diffraction, 2015)
Empirical absorption correction using spherical harmonics,
 implemented in SCALE3 ABSPACK scaling algorithm.
;
_exptl_crystal_colour orange
_exptl_crystal_colour_primary orange
_exptl_crystal_density_diffrn 1.678
_exptl_crystal_description block
_exptl_crystal_F_000 880
_exptl_crystal_recrystallization_method 'Re-crystallisation from solvent: Toluene'
_exptl_crystal_size_max 0.3
_exptl_crystal_size_mid 0.2
_exptl_crystal_size_min 0.2
_refine_diff_density_max 1.110
_refine_diff_density_min -0.511
_refine_diff_density_rms 0.113
_refine_ls_extinction_method none
_refine_ls_goodness_of_fit_ref 1.027
_refine_ls_hydrogen_treatment constr
_refine_ls_matrix_type full
_refine_ls_number_parameters 219
_refine_ls_number_reflns 3454
_refine_ls_number_restraints 0
_refine_ls_restrained_S_all 1.027
_refine_ls_R_factor_all 0.0629
_refine_ls_R_factor_gt 0.0413
_refine_ls_shift/su_max 0.001
_refine_ls_shift/su_mean 0.000
_refine_ls_structure_factor_coef Fsqd
_refine_ls_weighting_details 'w=1/[\s^2^(Fo^2^)+(0.0414P)^2^] where P=(Fo^2^+2Fc^2^)/3'
_refine_ls_weighting_scheme calc
_refine_ls_wR_factor_gt 0.0861
_refine_ls_wR_factor_ref 0.0944
_reflns_Friedel_coverage 0.000
_reflns_number_gt 2690
_reflns_number_total 3454
_reflns_threshold_expression 'I > 2\s(I)'
_cod_data_source_file c7cc05597h2.cif
_cod_data_source_block '[(CpMe)2Y(Fc)]2'
_cod_database_code 7120559
_shelx_shelxl_version_number 2014/7
_chemical_oxdiff_formula Y1Fe1C22H23
_shelx_space_group_comment
;
The symmetry employed for this shelxl refinement is uniquely defined
by the following loop, which should always be used as a source of
symmetry information in preference to the above space-group names.
They are only intended as comments.
;
_reflns_odcompleteness_completeness 98.66
_reflns_odcompleteness_iscentric 1
_reflns_odcompleteness_theta 26.32
_olex2_refinement_description
;
1. Fixed Uiso
 At 1.2 times of:
  All C(H) groups
 At 1.5 times of:
  All C(H,H,H) groups
2.a Aromatic/amide H refined with riding coordinates:
 C2(H2), C3(H3), C4(H4), C5(H5), C6(H6), C7(H7), C8(H8), C9(H9), C10(H10),
 C12(H12), C13(H13), C14(H14), C15(H15), C18(H18), C19(H19), C20(H20), C21(H21)
2.b Idealised Me refined as rotating group:
 C16(H16A,H16B,H16C), C22(H22A,H22B,H22C)
;
_olex2_submission_special_instructions 'No special instructions were received'
_oxdiff_exptl_absorpt_empirical_details
;
Empirical correction (ABSPACK) includes:
- Absorption correction using spherical harmonics
- Frame scaling
;
_oxdiff_exptl_absorpt_empirical_full_max 1.312
_oxdiff_exptl_absorpt_empirical_full_min 0.752

loop_
_space_group_symop_operation_xyz
'x, y, z'
'-x+1/2, y+1/2, -z+1/2'
'-x, -y, -z'
'x-1/2, -y-1/2, z-1/2'

loop_
_atom_site_label
_atom_site_type_symbol
_atom_site_fract_x
_atom_site_fract_y
_atom_site_fract_z
_atom_site_U_iso_or_equiv
_atom_site_adp_type
_atom_site_occupancy
_atom_site_site_symmetry_order
_atom_site_calc_flag
_atom_site_refinement_flags_posn
Y1 Y 0.68238(3) 0.60510(4) 0.53751(2) 0.01415(12) Uani 1 1 d .
Fe1 Fe 0.58040(5) 0.32372(7) 0.33814(3) 0.01799(16) Uani 1 1 d .
C1 C 0.5532(3) 0.4386(5) 0.4362(2) 0.0168(8) Uani 1 1 d .
C2 C 0.5310(3) 0.2761(5) 0.4364(2) 0.0177(9) Uani 1 1 d .
H2 H 0.5721 0.2086 0.4769 0.021 Uiso 1 1 calc R
C3 C 0.4384(3) 0.2306(5) 0.3672(2) 0.0201(9) Uani 1 1 d .
H3 H 0.4073 0.1307 0.3550 0.024 Uiso 1 1 calc R
C4 C 0.4023(3) 0.3634(5) 0.3205(2) 0.0213(9) Uani 1 1 d .
H4 H 0.3437 0.3686 0.2708 0.026 Uiso 1 1 calc R
C5 C 0.4709(3) 0.4869(5) 0.3624(2) 0.0185(9) Uani 1 1 d .
H5 H 0.4636 0.5891 0.3441 0.022 Uiso 1 1 calc R
C6 C 0.7475(4) 0.3772(5) 0.3256(3) 0.0288(10) Uani 1 1 d .
H6 H 0.8004 0.4538 0.3537 0.035 Uiso 1 1 calc R
C7 C 0.7446(4) 0.2241(6) 0.3491(3) 0.0328(11) Uani 1 1 d .
H7 H 0.7947 0.1793 0.3956 0.039 Uiso 1 1 calc R
C8 C 0.6531(4) 0.1493(6) 0.2905(3) 0.0372(13) Uani 1 1 d .
H8 H 0.6309 0.0452 0.2907 0.045 Uiso 1 1 calc R
C9 C 0.6010(4) 0.2568(6) 0.2320(3) 0.0357(12) Uani 1 1 d .
H9 H 0.5375 0.2377 0.1857 0.043 Uiso 1 1 calc R
C10 C 0.6590(4) 0.3970(6) 0.2537(2) 0.0291(10) Uani 1 1 d .
H10 H 0.6415 0.4892 0.2248 0.035 Uiso 1 1 calc R
C11 C 0.8788(3) 0.5419(5) 0.6596(2) 0.0225(9) Uani 1 1 d .
C12 C 0.9170(3) 0.5341(6) 0.5914(2) 0.0273(10) Uani 1 1 d .
H12 H 0.9719 0.6025 0.5774 0.033 Uiso 1 1 calc R
C13 C 0.8618(4) 0.4102(6) 0.5471(3) 0.0321(11) Uani 1 1 d .
H13 H 0.8714 0.3803 0.4974 0.039 Uiso 1 1 calc R
C14 C 0.7897(4) 0.3370(5) 0.5884(3) 0.0302(11) Uani 1 1 d .
H14 H 0.7417 0.2486 0.5719 0.036 Uiso 1 1 calc R
C15 C 0.8011(3) 0.4176(5) 0.6583(2) 0.0235(10) Uani 1 1 d .
H15 H 0.7628 0.3926 0.6981 0.028 Uiso 1 1 calc R
C16 C 0.9187(4) 0.6557(6) 0.7252(3) 0.0404(12) Uani 1 1 d .
H16A H 0.8673 0.7465 0.7130 0.061 Uiso 1 1 calc GR
H16B H 1.0033 0.6842 0.7309 0.061 Uiso 1 1 calc GR
H16C H 0.9115 0.6106 0.7745 0.061 Uiso 1 1 calc GR
C17 C 0.7986(4) 0.8698(5) 0.5160(2) 0.0256(10) Uani 1 1 d .
C18 C 0.8047(4) 0.7719(5) 0.4541(2) 0.0252(10) Uani 1 1 d .
H18 H 0.8767 0.7282 0.4469 0.030 Uiso 1 1 calc R
C19 C 0.6885(4) 0.7495(5) 0.4053(2) 0.0223(9) Uani 1 1 d .
H19 H 0.6677 0.6887 0.3591 0.027 Uiso 1 1 calc R
C20 C 0.6076(4) 0.8320(5) 0.4359(2) 0.0225(9) Uani 1 1 d .
H20 H 0.5222 0.8374 0.4146 0.027 Uiso 1 1 calc R
C21 C 0.6766(4) 0.9057(5) 0.5045(2) 0.0236(9) Uani 1 1 d .
H21 H 0.6449 0.9695 0.5376 0.028 Uiso 1 1 calc R
C22 C 0.9034(4) 0.9383(6) 0.5765(3) 0.0381(12) Uani 1 1 d .
H22A H 0.8793 0.9594 0.6246 0.057 Uiso 1 1 calc GR
H22B H 0.9277 1.0334 0.5560 0.057 Uiso 1 1 calc GR
H22C H 0.9717 0.8669 0.5883 0.057 Uiso 1 1 calc GR

loop_
_atom_site_aniso_label
_atom_site_aniso_U_11
_atom_site_aniso_U_22
_atom_site_aniso_U_33
_atom_site_aniso_U_23
_atom_site_aniso_U_13
_atom_site_aniso_U_12
Y1 0.0143(2) 0.0136(2) 0.0135(2) 0.00084(15) 0.00210(14) 0.00186(15)
Fe1 0.0175(3) 0.0202(3) 0.0177(3) -0.0033(2) 0.0073(2) -0.0013(2)
C1 0.0143(19) 0.021(2) 0.018(2) 0.0000(17) 0.0080(15) 0.0030(16)
C2 0.020(2) 0.018(2) 0.015(2) -0.0001(17) 0.0055(16) 0.0002(16)
C3 0.023(2) 0.020(2) 0.023(2) -0.0051(18) 0.0150(17) -0.0054(17)
C4 0.017(2) 0.029(3) 0.017(2) -0.0013(18) 0.0032(16) -0.0009(17)
C5 0.017(2) 0.016(2) 0.021(2) 0.0004(17) 0.0038(16) 0.0031(16)
C6 0.022(2) 0.038(3) 0.031(3) -0.012(2) 0.0142(19) -0.0051(19)
C7 0.024(2) 0.039(3) 0.039(3) -0.005(2) 0.014(2) 0.009(2)
C8 0.037(3) 0.032(3) 0.056(3) -0.023(3) 0.034(2) -0.007(2)
C9 0.031(3) 0.056(4) 0.028(3) -0.016(2) 0.021(2) -0.014(2)
C10 0.025(2) 0.042(3) 0.024(2) 0.001(2) 0.0131(18) -0.007(2)
C11 0.018(2) 0.024(2) 0.019(2) -0.0001(18) -0.0048(16) 0.0071(18)
C12 0.015(2) 0.036(3) 0.030(2) 0.009(2) 0.0022(17) 0.0079(19)
C13 0.026(2) 0.043(3) 0.023(2) -0.004(2) 0.0012(19) 0.020(2)
C14 0.022(2) 0.020(2) 0.037(3) 0.000(2) -0.0121(19) 0.0086(18)
C15 0.020(2) 0.023(2) 0.027(2) 0.0125(19) 0.0052(17) 0.0150(17)
C16 0.040(3) 0.039(3) 0.032(3) -0.007(2) -0.007(2) 0.010(2)
C17 0.028(2) 0.021(2) 0.028(2) 0.0058(19) 0.0065(18) -0.0075(18)
C18 0.024(2) 0.023(2) 0.033(3) 0.0063(19) 0.016(2) 0.0010(18)
C19 0.032(2) 0.019(2) 0.017(2) 0.0047(18) 0.0087(18) 0.0016(18)
C20 0.024(2) 0.021(2) 0.022(2) 0.0145(18) 0.0033(17) 0.0028(17)
C21 0.033(2) 0.014(2) 0.027(2) 0.0020(18) 0.0132(18) 0.0000(18)
C22 0.039(3) 0.030(3) 0.042(3) 0.000(2) 0.006(2) -0.010(2)

loop_
_atom_type_symbol
_atom_type_description
_atom_type_scat_dispersion_real
_atom_type_scat_dispersion_imag
_atom_type_scat_source
C C 0.0033 0.0016 'International Tables Vol C Tables 4.2.6.8 and 6.1.1.4'
H H 0.0000 0.0000 'International Tables Vol C Tables 4.2.6.8 and 6.1.1.4'
Fe Fe 0.3463 0.8444 'International Tables Vol C Tables 4.2.6.8 and 6.1.1.4'
Y Y -2.7962 3.5667 'International Tables Vol C Tables 4.2.6.8 and 6.1.1.4'

loop_
_geom_angle_atom_site_label_1
_geom_angle_atom_site_label_2
_geom_angle_atom_site_label_3
_geom_angle
_geom_angle_site_symmetry_1
_geom_angle_site_symmetry_3
C1 Y1 C2 87.81(11) . 3_666
C1 Y1 C11 131.14(13) . .
C1 Y1 C12 117.85(13) . .
C1 Y1 C13 88.00(13) . .
C1 Y1 C14 81.53(13) . .
C1 Y1 C15 106.26(13) . .
C1 Y1 C17 128.13(13) . .
C1 Y1 C18 102.87(12) . .
C1 Y1 C19 78.56(13) . .
C1 Y1 C20 86.33(13) . .
C1 Y1 C21 116.65(13) . .
C11 Y1 C2 121.06(11) . 3_666
C11 Y1 C15 29.81(12) . .
C11 Y1 C17 87.41(13) . .
C11 Y1 C18 95.86(13) . .
C12 Y1 C2 149.90(12) . 3_666
C12 Y1 C11 29.90(12) . .
C12 Y1 C14 49.72(14) . .
C12 Y1 C15 49.07(13) . .
C12 Y1 C17 76.64(14) . .
C12 Y1 C18 72.65(13) . .
C12 Y1 C19 99.14(13) . .
C12 Y1 C21 105.57(14) . .
C13 Y1 C2 157.81(14) . 3_666
C13 Y1 C11 49.86(13) . .
C13 Y1 C12 30.29(14) . .
C13 Y1 C14 30.35(14) . .
C13 Y1 C15 49.43(13) . .
C13 Y1 C17 99.14(14) . .
C13 Y1 C18 82.96(14) . .
C13 Y1 C19 99.11(13) . .
C13 Y1 C20 129.03(14) . .
C13 Y1 C21 128.30(14) . .
C14 Y1 C2 127.48(13) . 3_666
C14 Y1 C11 49.66(13) . .
C14 Y1 C15 29.76(13) . .
C14 Y1 C17 126.12(13) . .
C14 Y1 C18 113.31(14) . .
C14 Y1 C21 155.29(13) . .
C15 Y1 C2 111.42(11) . 3_666
C15 Y1 C17 117.22(13) . .
C17 Y1 C2 100.58(12) . 3_666
C18 Y1 C2 119.21(12) . 3_666
C18 Y1 C15 121.63(12) . .
C18 Y1 C17 29.78(13) . .
C19 Y1 C2 101.39(12) . 3_666
C19 Y1 C11 125.22(12) . .
C19 Y1 C14 125.98(13) . .
C19 Y1 C15 146.90(12) . .
C19 Y1 C17 49.56(13) . .
C19 Y1 C18 29.82(12) . .
C19 Y1 C21 49.68(13) . .
C20 Y1 C2 72.38(12) . 3_666
C20 Y1 C11 137.13(13) . .
C20 Y1 C12 121.54(13) . .
C20 Y1 C14 155.89(14) . .
C20 Y1 C15 166.76(13) . .
C20 Y1 C17 49.81(13) . .
C20 Y1 C18 49.52(12) . .
C20 Y1 C19 30.33(12) . .
C20 Y1 C21 30.49(13) . .
C21 Y1 C2 72.58(12) . 3_666
C21 Y1 C11 109.72(13) . .
C21 Y1 C15 137.07(13) . .
C21 Y1 C17 29.55(12) . .
C21 Y1 C18 48.92(13) . .
C2 Fe1 C1 41.26(15) . .
C2 Fe1 C5 68.20(16) . .
C2 Fe1 C6 129.35(17) . .
C2 Fe1 C7 107.38(17) . .
C2 Fe1 C8 116.35(19) . .
C2 Fe1 C9 149.77(19) . .
C2 Fe1 C10 168.09(16) . .
C3 Fe1 C1 70.92(15) . .
C3 Fe1 C2 42.00(15) . .
C3 Fe1 C4 41.52(17) . .
C3 Fe1 C5 69.09(16) . .
C3 Fe1 C6 166.02(18) . .
C3 Fe1 C7 126.34(18) . .
C3 Fe1 C8 104.49(18) . .
C3 Fe1 C9 114.95(17) . .
C3 Fe1 C10 149.63(17) . .
C4 Fe1 C1 70.88(15) . .
C4 Fe1 C2 69.97(16) . .
C4 Fe1 C5 41.31(16) . .
C4 Fe1 C6 152.42(18) . .
C4 Fe1 C7 164.30(19) . .
C4 Fe1 C8 125.44(18) . .
C4 Fe1 C9 105.91(18) . .
C4 Fe1 C10 117.55(17) . .
C5 Fe1 C1 41.08(14) . .
C5 Fe1 C6 120.88(17) . .
C5 Fe1 C7 153.31(18) . .
C5 Fe1 C8 165.48(18) . .
C5 Fe1 C9 129.18(19) . .
C5 Fe1 C10 110.64(18) . .
C6 Fe1 C1 109.43(16) . .
C6 Fe1 C10 40.20(16) . .
C7 Fe1 C1 117.97(17) . .
C7 Fe1 C6 40.46(18) . .
C7 Fe1 C9 68.16(19) . .
C7 Fe1 C10 67.99(19) . .
C8 Fe1 C1 150.85(19) . .
C8 Fe1 C6 68.06(18) . .
C8 Fe1 C7 40.80(18) . .
C8 Fe1 C9 40.4(2) . .
C8 Fe1 C10 67.9(2) . .
C9 Fe1 C1 167.8(2) . .
C9 Fe1 C6 67.67(17) . .
C9 Fe1 C10 40.18(18) . .
C10 Fe1 C1 130.07(17) . .
Y1 C1 Y1 111.42(13) . 3_666
Fe1 C1 Y1 115.06(15) . 3_666
Fe1 C1 Y1 133.52(16) . .
C2 C1 Y1 72.29(19) . 3_666
C2 C1 Y1 130.8(3) . .
C2 C1 Fe1 66.1(2) . .
C5 C1 Y1 126.4(3) . .
C5 C1 Y1 77.0(2) . 3_666
C5 C1 Fe1 66.8(2) . .
C5 C1 C2 102.6(3) . .
Y1 C2 H2 112.6 3_666 .
Fe1 C2 Y1 121.75(17) . 3_666
Fe1 C2 H2 125.5 . .
C1 C2 Y1 78.2(2) . 3_666
C1 C2 Fe1 72.7(2) . .
C1 C2 H2 124.4 . .
C3 C2 Y1 76.7(2) . 3_666
C3 C2 Fe1 68.9(2) . .
C3 C2 C1 111.1(3) . .
C3 C2 H2 124.4 . .
Y1 C3 H3 112.9 3_666 .
Fe1 C3 Y1 120.17(18) . 3_666
Fe1 C3 H3 126.8 . .
C2 C3 Y1 73.8(2) . 3_666
C2 C3 Fe1 69.1(2) . .
C2 C3 H3 126.4 . .
C4 C3 Y1 79.4(2) . 3_666
C4 C3 Fe1 69.3(2) . .
C4 C3 C2 107.1(4) . .
C4 C3 H3 126.4 . .
Y1 C4 H4 117.9 3_666 .
Fe1 C4 Y1 116.18(16) . 3_666
Fe1 C4 H4 125.8 . .
C3 C4 Y1 72.2(2) . 3_666
C3 C4 Fe1 69.2(2) . .
C3 C4 H4 126.5 . .
C5 C4 Y1 75.4(2) . 3_666
C5 C4 Fe1 70.0(2) . .
C5 C4 C3 106.9(3) . .
C5 C4 H4 126.5 . .
Y1 C5 H5 117.0 3_666 .
Fe1 C5 Y1 116.13(17) . 3_666
Fe1 C5 H5 126.8 . .
C1 C5 Y1 74.1(2) . 3_666
C1 C5 Fe1 72.2(2) . .
C1 C5 H5 123.9 . .
C4 C5 Y1 76.5(2) . 3_666
C4 C5 Fe1 68.7(2) . .
C4 C5 C1 112.1(4) . .
C4 C5 H5 123.9 . .
Fe1 C6 H6 126.2 . .
C7 C6 Fe1 69.6(2) . .
C7 C6 H6 125.8 . .
C10 C6 Fe1 70.0(2) . .
C10 C6 H6 125.8 . .
C10 C6 C7 108.3(4) . .
Fe1 C7 H7 125.8 . .
C6 C7 Fe1 70.0(2) . .
C6 C7 H7 126.3 . .
C6 C7 C8 107.5(4) . .
C8 C7 Fe1 69.5(2) . .
C8 C7 H7 126.3 . .
Fe1 C8 H8 125.8 . .
C7 C8 Fe1 69.7(2) . .
C7 C8 H8 126.1 . .
C9 C8 Fe1 70.0(3) . .
C9 C8 C7 107.8(4) . .
C9 C8 H8 126.1 . .
Fe1 C9 H9 126.1 . .
C8 C9 Fe1 69.5(2) . .
C8 C9 H9 125.9 . .
C10 C9 Fe1 70.1(2) . .
C10 C9 C8 108.3(4) . .
C10 C9 H9 125.9 . .
Fe1 C10 H10 126.1 . .
C6 C10 Fe1 69.8(2) . .
C6 C10 H10 125.9 . .
C9 C10 Fe1 69.7(2) . .
C9 C10 C6 108.1(4) . .
C9 C10 H10 125.9 . .
C12 C11 Y1 73.2(2) . .
C12 C11 C15 107.2(4) . .
C12 C11 C16 126.7(4) . .
C15 C11 Y1 76.2(2) . .
C15 C11 C16 126.0(4) . .
C16 C11 Y1 119.2(3) . .
Y1 C12 H12 115.7 . .
C11 C12 Y1 76.9(2) . .
C11 C12 H12 125.6 . .
C13 C12 Y1 73.9(2) . .
C13 C12 C11 108.9(4) . .
C13 C12 H12 125.6 . .
Y1 C13 H13 113.7 . .
C12 C13 Y1 75.8(2) . .
C12 C13 H13 126.0 . .
C12 C13 C14 108.0(4) . .
C14 C13 Y1 76.8(2) . .
C14 C13 H13 126.0 . .
Y1 C14 H14 116.0 . .
C13 C14 Y1 72.9(2) . .
C13 C14 H14 126.3 . .
C15 C14 Y1 77.1(2) . .
C15 C14 C13 107.5(4) . .
C15 C14 H14 126.3 . .
Y1 C15 H15 118.8 . .
C11 C15 Y1 74.0(2) . .
C11 C15 H15 125.8 . .
C14 C15 Y1 73.2(2) . .
C14 C15 C11 108.4(4) . .
C14 C15 H15 125.8 . .
C11 C16 H16A 109.5 . .
C11 C16 H16B 109.5 . .
C11 C16 H16C 109.5 . .
H16A C16 H16B 109.5 . .
H16A C16 H16C 109.5 . .
H16B C16 H16C 109.5 . .
C18 C17 Y1 73.7(2) . .
C18 C17 C22 126.8(4) . .
C21 C17 Y1 73.0(2) . .
C21 C17 C18 106.6(4) . .
C21 C17 C22 126.2(4) . .
C22 C17 Y1 124.4(3) . .
Y1 C18 H18 116.7 . .
C17 C18 Y1 76.5(2) . .
C17 C18 H18 125.5 . .
C19 C18 Y1 73.2(2) . .
C19 C18 C17 109.1(4) . .
C19 C18 H18 125.5 . .
Y1 C19 H19 115.0 . .
C18 C19 Y1 76.9(2) . .
C18 C19 H19 125.9 . .
C18 C19 C20 108.2(4) . .
C20 C19 Y1 74.4(2) . .
C20 C19 H19 125.9 . .
Y1 C20 H20 114.4 . .
C19 C20 Y1 75.3(2) . .
C19 C20 H20 126.4 . .
C19 C20 C21 107.2(4) . .
C21 C20 Y1 76.3(2) . .
C21 C20 H20 126.4 . .
Y1 C21 H21 115.9 . .
C17 C21 Y1 77.4(2) . .
C17 C21 C20 109.1(4) . .
C17 C21 H21 125.5 . .
C20 C21 Y1 73.2(2) . .
C20 C21 H21 125.5 . .
C17 C22 H22A 109.5 . .
C17 C22 H22B 109.5 . .
C17 C22 H22C 109.5 . .
H22A C22 H22B 109.5 . .
H22A C22 H22C 109.5 . .
H22B C22 H22C 109.5 . .

loop_
_geom_bond_atom_site_label_1
_geom_bond_atom_site_label_2
_geom_bond_distance
_geom_bond_site_symmetry_2
Y1 C1 2.468(4) .
Y1 C2 2.809(4) 3_666
Y1 C11 2.717(4) .
Y1 C12 2.671(4) .
Y1 C13 2.646(4) .
Y1 C14 2.696(4) .
Y1 C15 2.745(4) .
Y1 C17 2.757(4) .
Y1 C18 2.721(4) .
Y1 C19 2.675(4) .
Y1 C20 2.662(4) .
Y1 C21 2.701(4) .
Fe1 C1 2.099(4) .
Fe1 C2 2.010(4) .
Fe1 C3 2.009(4) .
Fe1 C4 2.009(4) .
Fe1 C5 2.026(4) .
Fe1 C6 2.041(4) .
Fe1 C7 2.036(4) .
Fe1 C8 2.033(4) .
Fe1 C9 2.039(4) .
Fe1 C10 2.044(4) .
C1 Y1 2.887(3) 3_666
C1 C2 1.450(5) .
C1 C5 1.449(5) .
C2 Y1 2.809(4) 3_666
C2 H2 0.9500 .
C2 C3 1.440(5) .
C3 Y1 2.846(4) 3_666
C3 H3 0.9500 .
C3 C4 1.424(6) .
C4 Y1 2.938(4) 3_666
C4 H4 0.9500 .
C4 C5 1.424(6) .
C5 Y1 2.924(4) 3_666
C5 H5 0.9500 .
C6 H6 0.9500 .
C6 C7 1.410(6) .
C6 C10 1.404(6) .
C7 H7 0.9500 .
C7 C8 1.418(6) .
C8 H8 0.9500 .
C8 C9 1.407(7) .
C9 H9 0.9500 .
C9 C10 1.403(6) .
C10 H10 0.9500 .
C11 C12 1.391(6) .
C11 C15 1.405(6) .
C11 C16 1.505(6) .
C12 H12 0.9500 .
C12 C13 1.389(7) .
C13 H13 0.9500 .
C13 C14 1.399(6) .
C14 H14 0.9500 .
C14 C15 1.398(6) .
C15 H15 0.9500 .
C16 H16A 0.9800 .
C16 H16B 0.9800 .
C16 H16C 0.9800 .
C17 C18 1.408(6) .
C17 C21 1.393(6) .
C17 C22 1.499(6) .
C18 H18 0.9500 .
C18 C19 1.389(6) .
C19 H19 0.9500 .
C19 C20 1.396(6) .
C20 H20 0.9500 .
C20 C21 1.411(6) .
C21 H21 0.9500 .
C22 H22A 0.9800 .
C22 H22B 0.9800 .
C22 H22C 0.9800 .
